data_4334257
loop_
_publ_author_name
'Daniel M. Whittaker'
'Tamara L. Griffiths'
'Madeleine Helliwell'
'Adam N. Swinburne'
'Louise S. Natrajan'
'Frank W. Lewis'
'Laurence M. Harwood'
'Stephen A. Parry'
'Clint A. Sharrad'

_publ_contact_author_address
;
Centre for Radiochemistry Research
School of Chemistry
University of Manchester
Oxford Road
Manchester
M13 9PL
;
_publ_contact_author_email daniel.whittaker@postgrad.manchester.ac.uk
_publ_contact_author_name 'Daniel Whittaker'
_publ_contact_author_phone +441612751405
_publ_section_title
;
 Lanthanide Speciation in Potential SANEX and GANEX Actinide/Lanthanide
 Separations Using Tetra-N-Donor Extractants
;
_journal_name_full 'Inorganic Chemistry'
_journal_page_first 3429
_journal_page_last 3444
_journal_paper_doi 10.1021/ic301599y
_journal_volume 52
_journal_year 2013
_chemical_absolute_configuration ad
_chemical_formula_moiety 'C68 H78 Eu N16 O, 3(N O3), 9(H2O)'
_chemical_formula_sum 'C68 H96 Eu N19 O19'
_chemical_formula_weight 1615.44
_chemical_name_systematic Eu(CyMe4-BTPhen)2(H20)](NO3)3.9H2O
_space_group_crystal_system orthorhombic
_space_group_IT_number 43
_space_group_name_Hall 'F 2 -2d'
_space_group_name_H-M_alt 'F d d 2'
_symmetry_space_group_name_Hall 'F 2 -2d'
_symmetry_space_group_name_H-M 'F d d 2'
_atom_sites_solution_hydrogens geom
_atom_sites_solution_primary direct
_atom_sites_solution_secondary difmap
_audit_creation_date 2012-04-26
_audit_creation_method
;
  Olex2 1.1
  (compiled 2011.11.01 svn.r2039, GUI svn.r3906)
;
_cell_angle_alpha 90.00
_cell_angle_beta 90.00
_cell_angle_gamma 90.00
_cell_formula_units_Z 8
_cell_length_a 31.172(3)
_cell_length_b 38.128(3)
_cell_length_c 14.8296(13)
_cell_measurement_reflns_used 5635
_cell_measurement_temperature 100(2)
_cell_measurement_theta_max 24.581
_cell_measurement_theta_min 2.210
_cell_volume 17625(3)
_computing_cell_refinement 'SMART v5.625 (Bruker, 2001)'
_computing_data_collection 'SMART v5.625 (Bruker, 2001)'
_computing_data_reduction 'SAINT v6.45A (Bruker, 2003)'
_computing_molecular_graphics
;
O. V. Dolomanov, L. J. Bourhis, R. J. Gildea, J. A. K. Howard and H. Puschmann,
OLEX2: a complete structure solution, refinement and analysis program.
J. Appl. Cryst. (2009). 42, 339-341.

L. J. Farrugia, ORTEP-3 for Windows - a version of ORTEP-III 
with a Graphical User Interface (GUI). J. Appl. Crystallogr. (1997). 30, 565.
;
_computing_publication_material
;
O. V. Dolomanov, L. J. Bourhis, R. J. Gildea, J. A. K. Howard and H. Puschmann,
OLEX2: a complete structure solution, refinement and analysis program.
J. Appl. Cryst. (2009). 42, 339-341.
;
_computing_structure_refinement
;
XL, G.M. Sheldrick, Acta Cryst.
(2008). A64, 112-122
;
_computing_structure_solution
;
XS, G.M. Sheldrick, Acta Cryst.
(2008). A64, 112-122
;
_diffrn_ambient_temperature 100.15
_diffrn_measured_fraction_theta_full 0.999
_diffrn_measured_fraction_theta_max 0.999
_diffrn_measurement_device_type 'Bruker SMART APEX CCD area detector'
_diffrn_measurement_method 'phi and omega scans'
_diffrn_radiation_monochromator graphite
_diffrn_radiation_type 'MO K\a'
_diffrn_radiation_wavelength 0.71073
_diffrn_reflns_av_R_equivalents 0.0617
_diffrn_reflns_av_unetI/netI 0.0527
_diffrn_reflns_limit_h_max 37
_diffrn_reflns_limit_h_min -37
_diffrn_reflns_limit_k_max 46
_diffrn_reflns_limit_k_min -46
_diffrn_reflns_limit_l_max 18
_diffrn_reflns_limit_l_min -18
_diffrn_reflns_number 32709
_diffrn_reflns_theta_full 25.68
_diffrn_reflns_theta_max 25.68
_diffrn_reflns_theta_min 1.61
_diffrn_source 'fine-focus sealed tube'
_diffrn_source_current 40.0
_diffrn_source_power 1.6
_diffrn_source_voltage 40.0
_exptl_absorpt_coefficient_mu 0.782
_exptl_absorpt_correction_T_max 1
_exptl_absorpt_correction_T_min 0.691707
_exptl_absorpt_correction_type multi-scan
_exptl_absorpt_process_details
;
SADABS v.2.10 (Bruker,2003) was used for absorption correction.
R(int) was 0.0387 before and 0.0243 after correction.
The Ratio of minimum to maximum transmission is 0.6917.
The \l/2 correction factor is 0.0015.
;
_exptl_crystal_colour yellow
_exptl_crystal_colour_primary yellow
_exptl_crystal_density_diffrn 1.218
_exptl_crystal_description prism
_exptl_crystal_F_000 6656
_exptl_crystal_size_max 0.2
_exptl_crystal_size_mid 0.1
_exptl_crystal_size_min 0.1
_refine_diff_density_max 1.010
_refine_diff_density_min -0.518
_refine_diff_density_rms 0.141
_refine_ls_abs_structure_details 'Flack H D (1983), Acta Cryst. A39, 876-881'
_refine_ls_abs_structure_Flack 0.00(10)
_refine_ls_extinction_method none
_refine_ls_goodness_of_fit_ref 1.066
_refine_ls_hydrogen_treatment constr
_refine_ls_matrix_type full
_refine_ls_number_parameters 628
_refine_ls_number_reflns 8290
_refine_ls_number_restraints 432
_refine_ls_restrained_S_all 1.099
_refine_ls_R_factor_all 0.0609
_refine_ls_R_factor_gt 0.0512
_refine_ls_shift/su_max 0.002
_refine_ls_shift/su_mean 0.000
_refine_ls_structure_factor_coef Fsqd
_refine_ls_weighting_details 'calc w=1/[\s^2^(Fo^2^)+(0.0910P)^2^+0.0000P] where P=(Fo^2^+2Fc^2^)/3'
_refine_ls_weighting_scheme calc
_refine_ls_wR_factor_gt 0.1317
_refine_ls_wR_factor_ref 0.1364
_reflns_number_gt 7076
_reflns_number_total 8290
_reflns_threshold_expression >2sigma(I)
_cod_data_source_file ic301599y_si_002_03.cif
_cod_data_source_block complex3
_cod_database_code 4334257

loop_
_space_group_symop_id
_space_group_symop_operation_xyz
1 'x, y, z'
2 '-x, -y, z'
3 '-x+1/4, y+1/4, z+1/4'
4 'x+1/4, -y+1/4, z+1/4'
5 'x, y+1/2, z+1/2'
6 '-x, -y+1/2, z+1/2'
7 '-x+1/4, y+3/4, z+3/4'
8 'x+1/4, -y+3/4, z+3/4'
9 'x+1/2, y, z+1/2'
10 '-x+1/2, -y, z+1/2'
11 '-x+3/4, y+1/4, z+3/4'
12 'x+3/4, -y+1/4, z+3/4'
13 'x+1/2, y+1/2, z'
14 '-x+1/2, -y+1/2, z'
15 '-x+3/4, y+3/4, z+1/4'
16 'x+3/4, -y+3/4, z+1/4'

loop_
_atom_site_label
_atom_site_type_symbol
_atom_site_fract_x
_atom_site_fract_y
_atom_site_fract_z
_atom_site_U_iso_or_equiv
_atom_site_adp_type
_atom_site_occupancy
_atom_site_symmetry_multiplicity
_atom_site_calc_flag
_atom_site_refinement_flags
_atom_site_disorder_assembly
_atom_site_disorder_group
Eu1 Eu 0.5000 1.0000 0.52499(3) 0.03171(12) Uani 1 2 d S . .
O1 O 0.5000 1.0000 0.3622(4) 0.0403(13) Uani 1 2 d S . .
N1 N 0.55551(15) 1.07015(13) 0.4452(3) 0.0361(11) Uani 1 1 d . . .
N2 N 0.51526(15) 1.06034(13) 0.4600(3) 0.0337(10) Uani 1 1 d . . .
N3 N 0.48858(17) 1.10742(14) 0.3715(4) 0.0402(12) Uani 1 1 d . . .
N4 N 0.43622(15) 1.03735(14) 0.4879(3) 0.0371(11) Uani 1 1 d . . .
N5 N 0.43076(17) 0.98191(15) 0.5998(3) 0.0395(11) Uani 1 1 d . . .
N6 N 0.50565(16) 0.95673(15) 0.6548(4) 0.0448(13) Uani 1 1 d . . .
N7 N 0.54466(19) 0.94451(16) 0.6777(4) 0.0522(15) Uani 1 1 d . . .
N8 N 0.4709(2) 0.92082(16) 0.7615(4) 0.0580(16) Uani 1 1 d . . .
C1 C 0.6155(3) 1.1348(2) 0.3120(6) 0.0584(19) Uani 1 1 d . . .
H1A H 0.6436 1.1465 0.3194 0.070 Uiso 1 1 calc R . .
H1B H 0.6157 1.1226 0.2531 0.070 Uiso 1 1 calc R . .
C2 C 0.5812(3) 1.1623(2) 0.3104(6) 0.065(2) Uani 1 1 d . . .
H2A H 0.5879 1.1793 0.2621 0.078 Uiso 1 1 calc R . .
H2B H 0.5817 1.1751 0.3685 0.078 Uiso 1 1 calc R . .
C3 C 0.5363(2) 1.14813(17) 0.2952(4) 0.0507(17) Uani 1 1 d . . .
C4 C 0.5295(2) 1.11729(17) 0.3567(4) 0.0418(15) Uani 1 1 d . . .
C5 C 0.56325(19) 1.09860(16) 0.3944(4) 0.0372(13) Uani 1 1 d . . .
C6 C 0.6103(2) 1.10807(19) 0.3854(4) 0.0419(17) Uani 1 1 d . . .
C7 C 0.6370(3) 1.0759(2) 0.3622(6) 0.069(2) Uani 1 1 d . . .
H7A H 0.6312 1.0573 0.4061 0.103 Uiso 1 1 calc R . .
H7B H 0.6675 1.0820 0.3640 0.103 Uiso 1 1 calc R . .
H7C H 0.6295 1.0677 0.3016 0.103 Uiso 1 1 calc R . .
C8 C 0.6249(2) 1.1225(2) 0.4758(5) 0.059(2) Uani 1 1 d . . .
H8A H 0.6075 1.1430 0.4915 0.089 Uiso 1 1 calc R . .
H8B H 0.6551 1.1293 0.4720 0.089 Uiso 1 1 calc R . .
H8C H 0.6214 1.1044 0.5223 0.089 Uiso 1 1 calc R . .
C9 C 0.5313(3) 1.1346(2) 0.1976(5) 0.067(2) Uani 1 1 d . . .
H9A H 0.5514 1.1153 0.1872 0.100 Uiso 1 1 calc R . .
H9B H 0.5375 1.1537 0.1552 0.100 Uiso 1 1 calc R . .
H9C H 0.5019 1.1263 0.1883 0.100 Uiso 1 1 calc R . .
C10 C 0.5020(3) 1.1764(3) 0.3135(8) 0.080(3) Uani 1 1 d . . .
H10A H 0.4743 1.1685 0.2897 0.120 Uiso 1 1 calc R . .
H10B H 0.5103 1.1983 0.2838 0.120 Uiso 1 1 calc R . .
H10C H 0.4995 1.1803 0.3786 0.120 Uiso 1 1 calc R . .
C11 C 0.48315(19) 1.07935(16) 0.4231(4) 0.0363(13) Uani 1 1 d . . .
C12 C 0.43894(19) 1.06712(15) 0.4419(4) 0.0370(13) Uani 1 1 d . . .
C13 C 0.4036(2) 1.0864(2) 0.4144(5) 0.0513(17) Uani 1 1 d . . .
H13 H 0.4074 1.1082 0.3844 0.062 Uiso 1 1 calc R . .
C14 C 0.3633(2) 1.0739(2) 0.4306(5) 0.0551(18) Uani 1 1 d . . .
H14 H 0.3388 1.0860 0.4088 0.066 Uiso 1 1 calc R . .
C15 C 0.3590(2) 1.0430(2) 0.4797(5) 0.0537(18) Uani 1 1 d . . .
C16 C 0.39586(19) 1.02582(17) 0.5099(4) 0.0410(14) Uani 1 1 d . . .
C17 C 0.3177(2) 1.0282(2) 0.5063(6) 0.064(2) Uani 1 1 d . . .
H17 H 0.2920 1.0381 0.4834 0.076 Uiso 1 1 calc R . .
C18 C 0.3156(2) 0.9995(2) 0.5651(7) 0.067(2) Uani 1 1 d . . .
H18 H 0.2884 0.9902 0.5812 0.080 Uiso 1 1 calc R . .
C19 C 0.3930(2) 0.99589(19) 0.5707(5) 0.0436(15) Uani 1 1 d . . .
C20 C 0.3534(2) 0.9841(2) 0.6011(6) 0.0553(19) Uani 1 1 d . . .
C21 C 0.3515(2) 0.9581(2) 0.6642(5) 0.0567(19) Uani 1 1 d . . .
H21 H 0.3248 0.9497 0.6858 0.068 Uiso 1 1 calc R . .
C22 C 0.3897(3) 0.9443(2) 0.6959(5) 0.058(2) Uani 1 1 d . . .
H22 H 0.3895 0.9265 0.7406 0.070 Uiso 1 1 calc R . .
C23 C 0.4284(2) 0.95677(19) 0.6621(4) 0.0481(16) Uani 1 1 d . . .
C24 C 0.4710(2) 0.94362(18) 0.6942(4) 0.0447(15) Uani 1 1 d . . .
C25 C 0.5466(3) 0.9202(2) 0.7408(5) 0.0616(16) Uani 1 1 d U A .
C26 C 0.5090(3) 0.9087(2) 0.7857(5) 0.0667(18) Uani 1 1 d U A .
C27 C 0.5101(3) 0.8827(2) 0.8642(5) 0.078(2) Uani 1 1 d DU . .
C30 C 0.5910(3) 0.9068(2) 0.7619(6) 0.0860(19) Uani 1 1 d DU . .
C33 C 0.4853(3) 0.8502(3) 0.8354(7) 0.090(4) Uani 1 1 d D A .
H33A H 0.4550 0.8561 0.8280 0.134 Uiso 1 1 calc R . .
H33B H 0.4883 0.8319 0.8815 0.134 Uiso 1 1 calc R . .
H33C H 0.4968 0.8415 0.7780 0.134 Uiso 1 1 calc R . .
C34 C 0.4826(5) 0.8995(4) 0.9444(7) 0.118(4) Uani 1 1 d DU A .
H34A H 0.4923 0.9236 0.9550 0.177 Uiso 1 1 calc R . .
H34B H 0.4866 0.8857 0.9994 0.177 Uiso 1 1 calc R . .
H34C H 0.4522 0.8996 0.9277 0.177 Uiso 1 1 calc R . .
C28A C 0.5537(4) 0.8766(4) 0.9003(9) 0.084(2) Uani 0.660(12) 1 d PDU A 1
H28A H 0.5541 0.8555 0.9394 0.100 Uiso 0.660(12) 1 calc PR A 1
H28B H 0.5634 0.8970 0.9361 0.100 Uiso 0.660(12) 1 calc PR A 1
C29A C 0.5826(5) 0.8713(3) 0.8185(8) 0.082(2) Uani 0.660(12) 1 d PDU A 1
H29A H 0.5693 0.8537 0.7782 0.099 Uiso 0.660(12) 1 calc PR A 1
H29B H 0.6105 0.8618 0.8390 0.099 Uiso 0.660(12) 1 calc PR A 1
C31A C 0.6139(7) 0.8998(6) 0.6725(12) 0.104(5) Uani 0.660(12) 1 d PDU A 1
H31A H 0.6116 0.8749 0.6573 0.156 Uiso 0.660(12) 1 calc PR A 1
H31B H 0.6443 0.9062 0.6781 0.156 Uiso 0.660(12) 1 calc PR A 1
H31C H 0.6007 0.9139 0.6247 0.156 Uiso 0.660(12) 1 calc PR A 1
C32A C 0.6095(5) 0.9363(4) 0.8258(12) 0.097(4) Uani 0.660(12) 1 d PDU A 1
H32A H 0.6189 0.9564 0.7893 0.146 Uiso 0.660(12) 1 calc PR A 1
H32B H 0.6340 0.9270 0.8597 0.146 Uiso 0.660(12) 1 calc PR A 1
H32C H 0.5871 0.9440 0.8679 0.146 Uiso 0.660(12) 1 calc PR A 1
C28B C 0.5542(5) 0.8612(6) 0.8565(19) 0.083(3) Uani 0.340(12) 1 d PDU A 2
H28C H 0.5579 0.8483 0.9139 0.099 Uiso 0.340(12) 1 calc PR A 2
H28D H 0.5501 0.8433 0.8088 0.099 Uiso 0.340(12) 1 calc PR A 2
C29B C 0.5970(8) 0.8797(8) 0.8366(18) 0.083(3) Uani 0.340(12) 1 d PDU A 2
H29C H 0.6074 0.8915 0.8920 0.100 Uiso 0.340(12) 1 calc PR A 2
H29D H 0.6187 0.8622 0.8179 0.100 Uiso 0.340(12) 1 calc PR A 2
C31B C 0.6043(12) 0.8842(7) 0.6767(16) 0.080(5) Uani 0.340(12) 1 d PDU A 2
H31D H 0.5973 0.8971 0.6215 0.120 Uiso 0.340(12) 1 calc PR A 2
H31E H 0.5887 0.8619 0.6774 0.120 Uiso 0.340(12) 1 calc PR A 2
H31F H 0.6353 0.8796 0.6786 0.120 Uiso 0.340(12) 1 calc PR A 2
C32B C 0.6283(7) 0.9341(8) 0.749(3) 0.093(5) Uani 0.340(12) 1 d PDU A 2
H32D H 0.6165 0.9579 0.7488 0.139 Uiso 0.340(12) 1 calc PR A 2
H32E H 0.6427 0.9296 0.6910 0.139 Uiso 0.340(12) 1 calc PR A 2
H32F H 0.6491 0.9317 0.7979 0.139 Uiso 0.340(12) 1 calc PR A 2
N9 N 0.5010(2) 0.84581(17) 0.5704(5) 0.0660(14) Uani 1 1 d DU . .
O2A O 0.4725(4) 0.8680(3) 0.5739(11) 0.078(3) Uani 0.438(9) 1 d PDU B 1
O3A O 0.4942(5) 0.8171(3) 0.5920(14) 0.091(3) Uani 0.438(9) 1 d PDU B 1
O4A O 0.5375(4) 0.8562(4) 0.5591(12) 0.087(3) Uani 0.438(9) 1 d PDU B 1
O2B O 0.4681(3) 0.8309(3) 0.5457(8) 0.088(3) Uani 0.562(9) 1 d PDU B 2
O3B O 0.5347(3) 0.8315(3) 0.5511(9) 0.093(3) Uani 0.562(9) 1 d PDU B 2
O4B O 0.4991(4) 0.8761(3) 0.5887(9) 0.079(2) Uani 0.562(9) 1 d PDU B 2
N10 N 0.5000 1.0000 0.8920(11) 0.064(4) Uani 0.487(9) 2 d SPU . 3
O5 O 0.5343(5) 0.9932(4) 0.8500(8) 0.084(4) Uani 0.487(9) 1 d PU . 3
O6 O 0.5000 1.0000 0.9758(10) 0.078(4) Uani 0.487(9) 2 d SPU . 3
N11 N 0.6214(7) 1.0211(5) 0.9540(13) 0.080(5) Uani 0.257(5) 1 d PDU . 4
O7 O 0.6050(7) 0.9967(4) 0.9972(11) 0.060(5) Uani 0.257(5) 1 d PDU . 4
O8 O 0.6008(7) 1.0477(5) 0.9580(15) 0.080(5) Uani 0.257(5) 1 d PDU . 4
O9 O 0.6597(7) 1.0219(6) 0.9481(17) 0.094(6) Uani 0.257(5) 1 d PDU . 4
O1S O 0.5335(2) 1.04368(14) 0.2406(3) 0.0699(16) Uani 1 1 d U . .
O2S O 0.6809(5) 0.9878(5) 0.2555(14) 0.129(7) Uani 0.50 1 d PU C 5
O3S O 0.6034(5) 1.0179(5) 0.1606(12) 0.110(6) Uani 0.50 1 d PU D 6
O4S O 0.5355(4) 0.9511(4) 0.1230(13) 0.112(6) Uani 0.50 1 d PU E 7
O6S O 0.7591(9) 0.9819(8) 0.8017(19) 0.177(12) Uani 0.50 1 d PU F 8
O7S O 0.6167(12) 0.9949(8) 0.1733(16) 0.231(19) Uani 0.50 1 d PU G 9
O8S O 0.6289(9) 0.9875(7) 0.234(2) 0.160(9) Uani 0.50 1 d PU H 10
O9S O 0.6977(17) 1.0097(13) 0.166(4) 0.167(18) Uiso 0.25 1 d P I 10
O10S O 0.7162(8) 0.9894(6) 0.8243(16) 0.062(5) Uiso 0.25 1 d P J 11

loop_
_atom_site_aniso_label
_atom_site_aniso_U_11
_atom_site_aniso_U_22
_atom_site_aniso_U_33
_atom_site_aniso_U_23
_atom_site_aniso_U_13
_atom_site_aniso_U_12
Eu1 0.03161(17) 0.04044(19) 0.02307(16) 0.000 0.000 -0.0023(3)
O1 0.050(4) 0.047(3) 0.024(3) 0.000 0.000 0.011(3)
N1 0.036(3) 0.046(3) 0.026(2) -0.005(2) 0.003(2) 0.001(2)
N2 0.032(2) 0.044(3) 0.025(2) -0.006(2) 0.0051(19) 0.001(2)
N3 0.044(3) 0.043(3) 0.033(3) 0.001(2) 0.006(2) 0.007(2)
N4 0.030(2) 0.048(3) 0.033(2) -0.011(2) 0.003(2) -0.002(2)
N5 0.045(3) 0.047(3) 0.027(3) -0.003(2) 0.002(2) -0.006(2)
N6 0.048(3) 0.054(3) 0.033(3) 0.006(2) -0.016(2) -0.018(2)
N7 0.050(3) 0.060(4) 0.047(3) 0.013(3) -0.021(3) -0.016(3)
N8 0.077(4) 0.066(4) 0.031(3) 0.006(3) -0.012(3) -0.035(3)
C1 0.059(4) 0.064(5) 0.052(4) 0.004(4) 0.017(3) -0.016(4)
C2 0.074(5) 0.056(4) 0.064(5) 0.016(4) 0.018(4) -0.006(4)
C3 0.064(4) 0.047(4) 0.041(4) 0.012(3) 0.017(3) 0.004(3)
C4 0.058(4) 0.041(3) 0.026(3) -0.003(2) 0.010(3) 0.001(3)
C5 0.045(3) 0.040(3) 0.027(3) -0.005(2) 0.007(2) 0.002(3)
C6 0.046(4) 0.050(4) 0.030(3) 0.007(3) 0.008(3) -0.002(3)
C7 0.048(4) 0.085(6) 0.073(6) -0.003(5) 0.021(4) 0.002(4)
C8 0.059(5) 0.073(5) 0.047(4) 0.003(4) 0.000(3) -0.025(4)
C9 0.074(6) 0.078(6) 0.048(5) 0.021(4) 0.011(4) -0.004(5)
C10 0.101(8) 0.062(5) 0.078(6) 0.021(5) 0.019(5) 0.011(5)
C11 0.038(3) 0.042(3) 0.029(3) -0.006(3) 0.002(2) 0.005(3)
C12 0.038(3) 0.040(3) 0.033(3) -0.007(3) 0.002(2) 0.003(2)
C13 0.042(4) 0.057(4) 0.055(4) -0.005(3) -0.009(3) 0.004(3)
C14 0.040(4) 0.060(4) 0.065(5) -0.009(4) -0.007(3) 0.010(3)
C15 0.035(3) 0.061(5) 0.066(5) -0.011(4) 0.001(3) 0.002(3)
C16 0.039(3) 0.049(3) 0.036(3) -0.012(3) 0.003(3) -0.001(3)
C17 0.038(4) 0.071(5) 0.082(6) -0.029(4) 0.000(4) -0.003(3)
C18 0.037(4) 0.061(5) 0.102(7) -0.024(5) 0.016(4) -0.011(3)
C19 0.037(3) 0.053(4) 0.041(3) -0.014(3) 0.007(3) -0.006(3)
C20 0.047(4) 0.051(4) 0.067(5) -0.022(4) 0.013(3) -0.008(3)
C21 0.052(4) 0.064(5) 0.054(4) -0.010(4) 0.024(4) -0.020(3)
C22 0.074(5) 0.065(5) 0.035(4) -0.014(3) 0.013(3) -0.034(4)
C23 0.056(4) 0.061(4) 0.027(3) -0.007(3) 0.006(3) -0.021(3)
C24 0.059(4) 0.054(4) 0.021(3) 0.000(3) -0.004(3) -0.023(3)
C25 0.075(3) 0.064(4) 0.047(3) 0.017(3) -0.029(3) -0.022(3)
C26 0.086(4) 0.070(4) 0.044(3) 0.022(3) -0.033(3) -0.040(3)
C27 0.098(4) 0.090(5) 0.047(3) 0.033(3) -0.037(3) -0.036(4)
C30 0.082(3) 0.100(5) 0.076(4) 0.041(3) -0.038(3) -0.018(3)
C33 0.094(7) 0.077(6) 0.098(7) 0.051(6) -0.038(6) -0.043(5)
C34 0.172(9) 0.126(10) 0.057(5) 0.031(6) -0.004(6) -0.014(7)
C28A 0.104(5) 0.093(6) 0.054(4) 0.034(4) -0.055(4) -0.047(4)
C29A 0.087(5) 0.097(5) 0.062(5) 0.033(4) -0.057(4) -0.020(4)
C31A 0.062(8) 0.137(13) 0.114(7) 0.050(7) -0.003(6) -0.013(9)
C32A 0.077(8) 0.103(7) 0.112(8) 0.051(6) -0.060(7) -0.035(7)
C28B 0.099(6) 0.096(6) 0.054(6) 0.035(5) -0.051(5) -0.034(4)
C29B 0.093(5) 0.097(6) 0.059(5) 0.033(5) -0.048(5) -0.025(5)
C31B 0.056(12) 0.109(12) 0.075(6) 0.063(7) 0.004(8) -0.010(8)
C32B 0.064(7) 0.111(10) 0.102(13) 0.066(8) -0.043(10) -0.010(8)
N9 0.067(3) 0.066(3) 0.066(3) 0.017(3) -0.002(3) 0.005(3)
O2A 0.077(5) 0.078(5) 0.080(6) 0.016(5) 0.009(6) 0.012(4)
O3A 0.098(6) 0.072(4) 0.104(6) 0.024(5) 0.006(6) -0.002(4)
O4A 0.069(4) 0.092(6) 0.099(6) 0.018(6) 0.001(5) -0.002(4)
O2B 0.081(4) 0.092(5) 0.091(6) 0.005(5) 0.013(5) -0.017(4)
O3B 0.081(4) 0.094(5) 0.104(6) 0.004(5) 0.010(5) 0.020(4)
O4B 0.092(5) 0.073(4) 0.072(5) 0.002(4) -0.006(5) 0.009(4)
N10 0.095(7) 0.074(7) 0.023(4) 0.000 0.000 -0.043(6)
O5 0.099(8) 0.110(8) 0.044(5) -0.002(5) 0.009(4) -0.045(7)
O6 0.121(9) 0.090(8) 0.024(4) 0.000 0.000 -0.032(7)
N11 0.123(11) 0.067(9) 0.050(8) -0.002(7) -0.012(8) -0.001(8)
O7 0.100(12) 0.058(9) 0.022(8) -0.010(7) -0.024(7) 0.004(8)
O8 0.119(13) 0.068(9) 0.052(9) 0.009(8) -0.019(10) 0.001(9)
O9 0.130(12) 0.081(11) 0.070(10) -0.008(9) 0.028(10) 0.005(9)
O1S 0.112(5) 0.064(3) 0.034(2) -0.004(2) 0.011(3) -0.024(3)
O2S 0.085(10) 0.162(14) 0.141(16) -0.086(14) 0.035(10) -0.023(10)
O3S 0.093(10) 0.105(11) 0.131(14) 0.003(11) 0.063(10) 0.043(9)
O4S 0.075(9) 0.085(9) 0.175(17) -0.076(11) -0.003(9) -0.021(7)
O6S 0.19(2) 0.19(2) 0.15(3) -0.032(19) 0.051(19) 0.00(2)
O7S 0.38(4) 0.22(3) 0.098(15) -0.070(16) -0.12(2) 0.21(3)
O8S 0.150(19) 0.18(2) 0.15(2) -0.030(19) -0.028(16) 0.048(16)

loop_
_atom_type_symbol
_atom_type_description
_atom_type_scat_dispersion_real
_atom_type_scat_dispersion_imag
_atom_type_scat_source
C C 0.0033 0.0016 'International Tables Vol C Tables 4.2.6.8 and 6.1.1.4'
H H 0.0000 0.0000 'International Tables Vol C Tables 4.2.6.8 and 6.1.1.4'
Eu Eu -0.1578 3.6682 'International Tables Vol C Tables 4.2.6.8 and 6.1.1.4'
N N 0.0061 0.0033 'International Tables Vol C Tables 4.2.6.8 and 6.1.1.4'
O O 0.0106 0.0060 'International Tables Vol C Tables 4.2.6.8 and 6.1.1.4'

loop_
_geom_angle_atom_site_label_1
_geom_angle_atom_site_label_2
_geom_angle_atom_site_label_3
_geom_angle
_geom_angle_site_symmetry_1
_geom_angle_site_symmetry_3
O1 Eu1 N2 67.70(10) . 2_675
O1 Eu1 N2 67.70(10) . .
O1 Eu1 N4 77.31(12) . 2_675
O1 Eu1 N4 77.31(12) . .
O1 Eu1 N5 116.10(12) . 2_675
O1 Eu1 N5 116.10(12) . .
O1 Eu1 N6 139.25(14) . 2_675
O1 Eu1 N6 139.25(14) . .
N2 Eu1 N2 135.4(2) . 2_675
N2 Eu1 N6 149.61(16) . .
N2 Eu1 N6 73.29(16) 2_675 .
N2 Eu1 N6 149.61(16) 2_675 2_675
N2 Eu1 N6 73.28(16) . 2_675
N4 Eu1 N2 63.28(16) 2_675 2_675
N4 Eu1 N2 106.43(16) . 2_675
N4 Eu1 N2 106.43(16) 2_675 .
N4 Eu1 N2 63.29(16) . .
N4 Eu1 N4 154.6(2) . 2_675
N4 Eu1 N5 64.75(17) 2_675 2_675
N4 Eu1 N5 128.30(19) 2_675 .
N4 Eu1 N5 128.31(19) . 2_675
N4 Eu1 N5 64.75(17) . .
N4 Eu1 N6 126.17(17) 2_675 2_675
N4 Eu1 N6 75.09(18) . 2_675
N4 Eu1 N6 126.16(17) . .
N4 Eu1 N6 75.09(18) 2_675 .
N5 Eu1 N2 125.08(17) . .
N5 Eu1 N2 76.06(17) 2_675 .
N5 Eu1 N2 76.06(17) . 2_675
N5 Eu1 N2 125.08(17) 2_675 2_675
N5 Eu1 N5 127.8(2) 2_675 .
N5 Eu1 N6 77.58(16) 2_675 .
N5 Eu1 N6 77.58(16) . 2_675
N5 Eu1 N6 63.17(17) 2_675 2_675
N5 Eu1 N6 63.17(17) . .
N6 Eu1 N6 81.5(3) . 2_675
N2 N1 C5 119.4(5) . .
N1 N2 Eu1 119.7(4) . .
N1 N2 C11 118.8(5) . .
C11 N2 Eu1 120.1(4) . .
C11 N3 C4 116.1(5) . .
C12 N4 Eu1 123.2(4) . .
C12 N4 C16 117.1(5) . .
C16 N4 Eu1 119.5(4) . .
C19 N5 Eu1 119.5(4) . .
C23 N5 Eu1 123.2(5) . .
C23 N5 C19 117.0(6) . .
N7 N6 Eu1 118.6(4) . .
C24 N6 Eu1 121.5(4) . .
C24 N6 N7 119.6(6) . .
C25 N7 N6 117.6(6) . .
C26 N8 C24 115.6(6) . .
H1A C1 H1B 107.6 . .
C2 C1 H1A 108.7 . .
C2 C1 H1B 108.7 . .
C2 C1 C6 114.2(6) . .
C6 C1 H1A 108.7 . .
C6 C1 H1B 108.7 . .
C1 C2 H2A 108.7 . .
C1 C2 H2B 108.7 . .
C1 C2 C3 114.3(6) . .
H2A C2 H2B 107.6 . .
C3 C2 H2A 108.7 . .
C3 C2 H2B 108.7 . .
C2 C3 C9 110.6(6) . .
C2 C3 C10 111.4(7) . .
C4 C3 C2 108.6(6) . .
C4 C3 C9 107.1(6) . .
C4 C3 C10 110.0(6) . .
C10 C3 C9 109.1(7) . .
N3 C4 C3 116.8(6) . .
N3 C4 C5 120.5(6) . .
C5 C4 C3 122.7(6) . .
N1 C5 C4 120.4(6) . .
N1 C5 C6 114.5(6) . .
C4 C5 C6 125.1(6) . .
C1 C6 C5 109.3(6) . .
C1 C6 C7 109.0(6) . .
C1 C6 C8 111.2(6) . .
C5 C6 C7 110.9(6) . .
C5 C6 C8 107.3(5) . .
C8 C6 C7 109.1(7) . .
C6 C7 H7A 109.5 . .
C6 C7 H7B 109.5 . .
C6 C7 H7C 109.5 . .
H7A C7 H7B 109.5 . .
H7A C7 H7C 109.5 . .
H7B C7 H7C 109.5 . .
C6 C8 H8A 109.5 . .
C6 C8 H8B 109.5 . .
C6 C8 H8C 109.5 . .
H8A C8 H8B 109.5 . .
H8A C8 H8C 109.5 . .
H8B C8 H8C 109.5 . .
C3 C9 H9A 109.5 . .
C3 C9 H9B 109.5 . .
C3 C9 H9C 109.5 . .
H9A C9 H9B 109.5 . .
H9A C9 H9C 109.5 . .
H9B C9 H9C 109.5 . .
C3 C10 H10A 109.5 . .
C3 C10 H10B 109.5 . .
C3 C10 H10C 109.5 . .
H10A C10 H10B 109.5 . .
H10A C10 H10C 109.5 . .
H10B C10 H10C 109.5 . .
N2 C11 C12 116.3(5) . .
N3 C11 N2 124.9(6) . .
N3 C11 C12 118.8(5) . .
N4 C12 C11 115.2(5) . .
N4 C12 C13 123.7(6) . .
C13 C12 C11 121.1(6) . .
C12 C13 H13 120.2 . .
C14 C13 C12 119.5(7) . .
C14 C13 H13 120.2 . .
C13 C14 H14 120.7 . .
C13 C14 C15 118.6(7) . .
C15 C14 H14 120.7 . .
C14 C15 C16 118.9(6) . .
C14 C15 C17 123.7(7) . .
C16 C15 C17 117.3(7) . .
N4 C16 C15 121.9(6) . .
N4 C16 C19 117.0(6) . .
C15 C16 C19 121.0(6) . .
C15 C17 H17 119.6 . .
C18 C17 C15 120.8(7) . .
C18 C17 H17 119.6 . .
C17 C18 H18 119.4 . .
C17 C18 C20 121.2(7) . .
C20 C18 H18 119.4 . .
N5 C19 C16 116.8(6) . .
N5 C19 C20 122.5(7) . .
C20 C19 C16 120.7(7) . .
C19 C20 C18 118.6(8) . .
C21 C20 C18 121.6(7) . .
C21 C20 C19 119.8(8) . .
C20 C21 H21 120.9 . .
C20 C21 C22 118.2(7) . .
C22 C21 H21 120.9 . .
C21 C22 H22 120.2 . .
C21 C22 C23 119.6(7) . .
C23 C22 H22 120.2 . .
N5 C23 C22 122.8(7) . .
N5 C23 C24 114.4(6) . .
C22 C23 C24 122.8(7) . .
N6 C24 C23 117.1(6) . .
N8 C24 N6 125.6(7) . .
N8 C24 C23 117.2(6) . .
N7 C25 C26 121.0(7) . .
N7 C25 C30 115.3(7) . .
C26 C25 C30 123.7(7) . .
N8 C26 C25 120.4(7) . .
N8 C26 C27 117.0(7) . .
C25 C26 C27 122.7(8) . .
C26 C27 C34 106.9(8) . .
C26 C27 C28B 107.2(11) . .
C33 C27 C26 107.6(6) . .
C33 C27 C34 105.3(9) . .
C33 C27 C28B 90.0(11) . .
C34 C27 C28B 135.9(12) . .
C28A C27 C26 113.5(8) . .
C28A C27 C33 116.2(10) . .
C28A C27 C34 106.6(9) . .
C28A C27 C28B 32.7(10) . .
C25 C30 C29A 104.1(8) . .
C25 C30 C31A 107.9(11) . .
C25 C30 C32A 102.6(8) . .
C25 C30 C29B 119.5(12) . .
C25 C30 C31B 105.0(16) . .
C25 C30 C32B 115.4(12) . .
C31A C30 C29A 112.3(13) . .
C31A C30 C32A 118.2(12) . .
C31A C30 C31B 24.7(12) . .
C31A C30 C32B 70.2(18) . .
C32A C30 C29A 110.2(9) . .
C32A C30 C31B 140.3(16) . .
C29B C30 C29A 22.3(9) . .
C29B C30 C31A 117.0(18) . .
C29B C30 C32A 90.2(14) . .
C29B C30 C31B 100.3(19) . .
C29B C30 C32B 116.6(13) . .
C31B C30 C29A 90.0(13) . .
C32B C30 C29A 137.7(11) . .
C32B C30 C32A 48.3(16) . .
C32B C30 C31B 94(2) . .
C27 C33 H33A 109.5 . .
C27 C33 H33B 109.5 . .
C27 C33 H33C 109.5 . .
H33A C33 H33B 109.5 . .
H33A C33 H33C 109.5 . .
H33B C33 H33C 109.5 . .
C27 C34 H34A 109.5 . .
C27 C34 H34B 109.5 . .
C27 C34 H34C 109.5 . .
H34A C34 H34B 109.5 . .
H34A C34 H34C 109.5 . .
H34B C34 H34C 109.5 . .
C27 C28A H28A 110.5 . .
C27 C28A H28B 110.5 . .
C27 C28A C29A 106.0(10) . .
H28A C28A H28B 108.7 . .
C29A C28A H28A 110.5 . .
C29A C28A H28B 110.5 . .
C30 C29A H29A 108.9 . .
C30 C29A H29B 108.9 . .
C28A C29A C30 113.5(11) . .
C28A C29A H29A 108.9 . .
C28A C29A H29B 108.9 . .
H29A C29A H29B 107.7 . .
C30 C31A H31A 109.5 . .
C30 C31A H31B 109.5 . .
C30 C31A H31C 109.5 . .
C30 C32A H32A 109.5 . .
C30 C32A H32B 109.5 . .
C30 C32A H32C 109.5 . .
C27 C28B H28C 107.0 . .
C27 C28B H28D 107.0 . .
H28C C28B H28D 106.7 . .
C29B C28B C27 121(2) . .
C29B C28B H28C 107.0 . .
C29B C28B H28D 107.0 . .
C30 C29B C28B 110.2(17) . .
C30 C29B H29C 109.6 . .
C30 C29B H29D 109.6 . .
C28B C29B H29C 109.6 . .
C28B C29B H29D 109.6 . .
H29C C29B H29D 108.1 . .
C30 C31B H31D 109.5 . .
C30 C31B H31E 109.5 . .
C30 C31B H31F 109.5 . .
H31D C31B H31E 109.5 . .
H31D C31B H31F 109.5 . .
H31E C31B H31F 109.5 . .
C30 C32B H32D 109.5 . .
C30 C32B H32E 109.5 . .
C30 C32B H32F 109.5 . .
H32D C32B H32E 109.5 . .
H32D C32B H32F 109.5 . .
H32E C32B H32F 109.5 . .
O3A N9 O2A 120.2(10) . .
O3A N9 O4A 121.3(10) . .
O3A N9 O2B 59.4(9) . .
O3A N9 O3B 78.5(9) . .
O3A N9 O4B 147.6(13) . .
O4A N9 O2A 117.3(9) . .
O4A N9 O2B 153.0(13) . .
O4A N9 O3B 46.2(8) . .
O2B N9 O2A 74.1(9) . .
O3B N9 O2A 160.6(10) . .
O3B N9 O2B 116.2(9) . .
O4B N9 O2A 44.4(7) . .
O4B N9 O4A 76.1(9) . .
O4B N9 O2B 118.5(8) . .
O4B N9 O3B 122.2(9) . .
O5 N10 O5 121.0(18) 2_675 .
O6 N10 O5 119.5(9) . 2_675
O6 N10 O5 119.5(9) . .
O8 N11 O7 112.7(14) . .
O9 N11 O7 118.0(15) . .
O9 N11 O8 120.9(15) . .

loop_
_geom_bond_atom_site_label_1
_geom_bond_atom_site_label_2
_geom_bond_distance
_geom_bond_site_symmetry_2
Eu1 O1 2.414(6) .
Eu1 N2 2.539(5) .
Eu1 N2 2.539(5) 2_675
Eu1 N4 2.507(5) .
Eu1 N4 2.507(5) 2_675
Eu1 N5 2.523(5) 2_675
Eu1 N5 2.523(5) .
Eu1 N6 2.542(5) 2_675
Eu1 N6 2.542(5) .
N1 N2 1.328(7) .
N1 C5 1.342(8) .
N2 C11 1.351(8) .
N3 C4 1.350(9) .
N3 C11 1.326(8) .
N4 C12 1.327(8) .
N4 C16 1.372(7) .
N5 C19 1.362(9) .
N5 C23 1.333(9) .
N6 N7 1.346(8) .
N6 C24 1.325(8) .
N7 C25 1.316(9) .
N8 C24 1.324(8) .
N8 C26 1.322(11) .
C1 H1A 0.9900 .
C1 H1B 0.9900 .
C1 C2 1.497(11) .
C1 C6 1.501(10) .
C2 H2A 0.9900 .
C2 H2B 0.9900 .
C2 C3 1.516(11) .
C3 C4 1.503(9) .
C3 C9 1.545(11) .
C3 C10 1.543(11) .
C4 C5 1.387(9) .
C5 C6 1.516(9) .
C6 C7 1.521(11) .
C6 C8 1.518(10) .
C7 H7A 0.9800 .
C7 H7B 0.9800 .
C7 H7C 0.9800 .
C8 H8A 0.9800 .
C8 H8B 0.9800 .
C8 H8C 0.9800 .
C9 H9A 0.9800 .
C9 H9B 0.9800 .
C9 H9C 0.9800 .
C10 H10A 0.9800 .
C10 H10B 0.9800 .
C10 H10C 0.9800 .
C11 C12 1.481(9) .
C12 C13 1.387(9) .
C13 H13 0.9500 .
C13 C14 1.365(10) .
C14 H14 0.9500 .
C14 C15 1.394(11) .
C15 C16 1.396(9) .
C15 C17 1.457(10) .
C16 C19 1.457(10) .
C17 H17 0.9500 .
C17 C18 1.398(13) .
C18 H18 0.9500 .
C18 C20 1.423(12) .
C19 C20 1.390(10) .
C20 C21 1.363(12) .
C21 H21 0.9500 .
C21 C22 1.383(12) .
C22 H22 0.9500 .
C22 C23 1.391(10) .
C23 C24 1.497(10) .
C25 C26 1.417(12) .
C25 C30 1.510(12) .
C26 C27 1.532(10) .
C27 C33 1.521(11) .
C27 C34 1.600(12) .
C27 C28A 1.478(12) .
C27 C28B 1.604(16) .
C30 C29A 1.615(12) .
C30 C31A 1.531(14) .
C30 C32A 1.579(13) .
C30 C29B 1.526(15) .
C30 C31B 1.586(16) .
C30 C32B 1.573(15) .
C33 H33A 0.9800 .
C33 H33B 0.9800 .
C33 H33C 0.9800 .
C34 H34A 0.9800 .
C34 H34B 0.9800 .
C34 H34C 0.9800 .
C28A H28A 0.9900 .
C28A H28B 0.9900 .
C28A C29A 1.524(14) .
C29A H29A 0.9900 .
C29A H29B 0.9900 .
C31A H31A 0.9800 .
C31A H31B 0.9800 .
C31A H31C 0.9800 .
C32A H32A 0.9800 .
C32A H32B 0.9800 .
C32A H32C 0.9800 .
C28B H28C 0.9900 .
C28B H28D 0.9900 .
C28B C29B 1.537(16) .
C29B H29C 0.9900 .
C29B H29D 0.9900 .
C31B H31D 0.9800 .
C31B H31E 0.9800 .
C31B H31F 0.9800 .
C32B H32D 0.9800 .
C32B H32E 0.9800 .
C32B H32F 0.9800 .
N9 O2A 1.229(10) .
N9 O3A 1.160(11) .
N9 O4A 1.215(10) .
N9 O2B 1.229(10) .
N9 O3B 1.215(9) .
N9 O4B 1.187(10) .
N10 O5 1.264(17) .
N10 O5 1.264(17) 2_675
N10 O6 1.24(2) .
N11 O7 1.239(14) .
N11 O8 1.205(14) .
N11 O9 1.198(14) .

loop_
_geom_torsion_atom_site_label_1
_geom_torsion_atom_site_label_2
_geom_torsion_atom_site_label_3
_geom_torsion_atom_site_label_4
_geom_torsion
_geom_torsion_site_symmetry_1
Eu1 N2 C11 N3 -165.5(5) .
Eu1 N2 C11 C12 13.8(6) .
Eu1 N4 C12 C11 -7.2(7) .
Eu1 N4 C12 C13 174.3(5) .
Eu1 N4 C16 C15 -170.7(5) .
Eu1 N4 C16 C19 12.6(8) .
Eu1 N5 C19 C16 -12.1(8) .
Eu1 N5 C19 C20 172.0(5) .
Eu1 N5 C23 C22 -172.8(5) .
Eu1 N5 C23 C24 8.5(7) .
Eu1 N6 N7 C25 -175.2(5) .
Eu1 N6 C24 N8 179.4(5) .
Eu1 N6 C24 C23 -3.1(8) .
O1 Eu1 N2 N1 -91.6(4) .
O1 Eu1 N2 C11 74.4(4) .
O1 Eu1 N4 C12 -61.2(4) .
O1 Eu1 N4 C16 114.1(4) .
O1 Eu1 N5 C19 -46.9(5) .
O1 Eu1 N5 C23 127.0(5) .
O1 Eu1 N6 N7 78.9(5) .
O1 Eu1 N6 C24 -94.6(5) .
N1 N2 C11 N3 0.7(8) .
N1 N2 C11 C12 179.9(5) .
N1 C5 C6 C1 167.6(6) .
N1 C5 C6 C7 47.4(8) .
N1 C5 C6 C8 -71.7(7) .
N2 Eu1 N2 N1 -91.6(4) 2_675
N2 Eu1 N2 C11 74.5(4) 2_675
N2 Eu1 N4 C12 -123.1(4) 2_675
N2 Eu1 N4 C12 10.0(4) .
N2 Eu1 N4 C16 52.3(5) 2_675
N2 Eu1 N4 C16 -174.7(5) .
N2 Eu1 N5 C19 -103.0(5) 2_675
N2 Eu1 N5 C19 33.2(5) .
N2 Eu1 N5 C23 -153.0(5) .
N2 Eu1 N5 C23 70.8(5) 2_675
N2 Eu1 N6 N7 -67.1(6) .
N2 Eu1 N6 N7 96.1(5) 2_675
N2 Eu1 N6 C24 119.3(5) .
N2 Eu1 N6 C24 -77.5(5) 2_675
N2 N1 C5 C4 -0.9(8) .
N2 N1 C5 C6 177.6(5) .
N2 C11 C12 N4 -4.5(7) .
N2 C11 C12 C13 174.1(6) .
N3 C4 C5 N1 0.9(8) .
N3 C4 C5 C6 -177.5(6) .
N3 C11 C12 N4 174.8(5) .
N3 C11 C12 C13 -6.6(9) .
N4 Eu1 N2 N1 -23.2(4) 2_675
N4 Eu1 N2 N1 -178.2(4) .
N4 Eu1 N2 C11 142.8(4) 2_675
N4 Eu1 N2 C11 -12.1(4) .
N4 Eu1 N4 C12 -61.2(4) 2_675
N4 Eu1 N4 C16 114.1(4) 2_675
N4 Eu1 N5 C19 -141.2(5) 2_675
N4 Eu1 N5 C19 13.0(4) .
N4 Eu1 N5 C23 -173.1(6) .
N4 Eu1 N5 C23 32.7(6) 2_675
N4 Eu1 N6 N7 30.0(5) 2_675
N4 Eu1 N6 N7 -165.5(4) .
N4 Eu1 N6 C24 20.9(6) .
N4 Eu1 N6 C24 -143.5(5) 2_675
N4 C12 C13 C14 -3.4(10) .
N4 C16 C19 N5 -0.3(10) .
N4 C16 C19 C20 175.7(6) .
N5 Eu1 N2 N1 161.4(3) .
N5 Eu1 N2 N1 34.7(4) 2_675
N5 Eu1 N2 C11 -32.6(4) .
N5 Eu1 N2 C11 -159.3(4) 2_675
N5 Eu1 N4 C12 52.2(5) 2_675
N5 Eu1 N4 C12 171.6(5) .
N5 Eu1 N4 C16 -132.5(4) 2_675
N5 Eu1 N4 C16 -13.1(4) .
N5 Eu1 N5 C19 133.1(5) 2_675
N5 Eu1 N5 C23 -53.0(5) 2_675
N5 Eu1 N6 N7 -36.8(5) 2_675
N5 Eu1 N6 N7 178.6(5) .
N5 Eu1 N6 C24 5.1(5) .
N5 Eu1 N6 C24 149.6(5) 2_675
N5 C19 C20 C18 -178.2(7) .
N5 C19 C20 C21 1.6(11) .
N5 C23 C24 N6 -3.4(9) .
N5 C23 C24 N8 174.3(6) .
N6 Eu1 N2 N1 65.2(5) .
N6 Eu1 N2 N1 100.4(4) 2_675
N6 Eu1 N2 C11 -128.7(4) .
N6 Eu1 N2 C11 -93.5(4) 2_675
N6 Eu1 N4 C12 155.9(4) .
N6 Eu1 N4 C12 88.5(5) 2_675
N6 Eu1 N4 C16 -28.8(5) .
N6 Eu1 N4 C16 -96.2(5) 2_675
N6 Eu1 N5 C19 178.9(5) .
N6 Eu1 N5 C19 92.2(5) 2_675
N6 Eu1 N5 C23 -7.3(5) .
N6 Eu1 N5 C23 -93.9(5) 2_675
N6 Eu1 N6 N7 -101.1(5) 2_675
N6 Eu1 N6 C24 85.4(5) 2_675
N6 N7 C25 C26 -3.0(11) .
N6 N7 C25 C30 178.4(7) .
N7 N6 C24 N8 6.0(10) .
N7 N6 C24 C23 -176.5(6) .
N7 C25 C26 N8 3.8(13) .
N7 C25 C26 C27 -175.2(8) .
N7 C25 C30 C29A -165.0(8) .
N7 C25 C30 C31A -45.5(13) .
N7 C25 C30 C32A 80.1(10) .
N7 C25 C30 C29B 177.5(17) .
N7 C25 C30 C31B -71.2(14) .
N7 C25 C30 C32B 31(2) .
N8 C26 C27 C33 63.0(12) .
N8 C26 C27 C34 -49.7(11) .
N8 C26 C27 C28A -167.0(10) .
N8 C26 C27 C28B 158.6(12) .
C1 C2 C3 C4 47.2(9) .
C1 C2 C3 C9 -70.0(9) .
C1 C2 C3 C10 168.4(7) .
C2 C1 C6 C5 40.1(9) .
C2 C1 C6 C7 161.5(7) .
C2 C1 C6 C8 -78.2(9) .
C2 C3 C4 N3 161.9(6) .
C2 C3 C4 C5 -20.5(8) .
C3 C4 C5 N1 -176.5(5) .
C3 C4 C5 C6 5.1(9) .
C4 N3 C11 N2 -0.7(8) .
C4 N3 C11 C12 -179.9(5) .
C4 C5 C6 C1 -14.0(9) .
C4 C5 C6 C7 -134.1(7) .
C4 C5 C6 C8 106.7(7) .
C5 N1 N2 Eu1 166.4(4) .
C5 N1 N2 C11 0.2(7) .
C6 C1 C2 C3 -61.0(10) .
C9 C3 C4 N3 -78.6(7) .
C9 C3 C4 C5 98.9(8) .
C10 C3 C4 N3 39.8(9) .
C10 C3 C4 C5 -142.7(7) .
C11 N3 C4 C3 177.5(5) .
C11 N3 C4 C5 -0.1(8) .
C11 C12 C13 C14 178.2(6) .
C12 N4 C16 C15 4.9(9) .
C12 N4 C16 C19 -171.8(6) .
C12 C13 C14 C15 4.1(11) .
C13 C14 C15 C16 -0.5(11) .
C13 C14 C15 C17 176.0(7) .
C14 C15 C16 N4 -4.1(10) .
C14 C15 C16 C19 172.4(7) .
C14 C15 C17 C18 -171.9(8) .
C15 C16 C19 N5 -177.0(6) .
C15 C16 C19 C20 -1.0(11) .
C15 C17 C18 C20 0.3(12) .
C16 N4 C12 C11 177.4(5) .
C16 N4 C12 C13 -1.2(9) .
C16 C15 C17 C18 4.6(11) .
C16 C19 C20 C18 6.1(11) .
C16 C19 C20 C21 -174.1(7) .
C17 C15 C16 N4 179.2(6) .
C17 C15 C16 C19 -4.3(10) .
C17 C18 C20 C19 -5.7(12) .
C17 C18 C20 C21 174.4(8) .
C18 C20 C21 C22 179.9(7) .
C19 N5 C23 C22 1.2(9) .
C19 N5 C23 C24 -177.5(6) .
C19 C20 C21 C22 0.0(11) .
C20 C21 C22 C23 -1.0(10) .
C21 C22 C23 N5 0.4(10) .
C21 C22 C23 C24 178.9(6) .
C22 C23 C24 N6 178.0(6) .
C22 C23 C24 N8 -4.3(10) .
C23 N5 C19 C16 173.7(6) .
C23 N5 C19 C20 -2.2(10) .
C24 N6 N7 C25 -1.5(10) .
C24 N8 C26 C25 0.2(12) .
C24 N8 C26 C27 179.2(7) .
C25 C26 C27 C33 -118.0(10) .
C25 C26 C27 C34 129.3(10) .
C25 C26 C27 C28A 12.0(14) .
C25 C26 C27 C28B -22.4(14) .
C25 C30 C29A C28A -54.4(12) .
C25 C30 C29B C28B 20(3) .
C26 N8 C24 N6 -5.1(11) .
C26 N8 C24 C23 177.4(6) .
C26 C25 C30 C29A 16.5(12) .
C26 C25 C30 C31A 136.0(12) .
C26 C25 C30 C32A -98.5(11) .
C26 C25 C30 C29B -1(2) .
C26 C25 C30 C31B 110.3(14) .
C26 C25 C30 C32B -148.0(19) .
C26 C27 C28A C29A -45.8(14) .
C26 C27 C28B C29B 45(3) .
C27 C28A C29A C30 71.5(14) .
C27 C28B C29B C30 -44(4) .
C30 C25 C26 N8 -177.8(8) .
C30 C25 C26 C27 3.2(13) .
C33 C27 C28A C29A 79.8(12) .
C33 C27 C28B C29B 153(2) .
C34 C27 C28A C29A -163.2(10) .
C34 C27 C28B C29B -95(3) .
C28A C27 C28B C29B -62(2) .
C29A C30 C29B C28B -30(2) .
C31A C30 C29A C28A -170.9(12) .
C31A C30 C29B C28B -114(3) .
C32A C30 C29A C28A 55.0(14) .
C32A C30 C29B C28B 124(3) .
C28B C27 C28A C29A 39.8(16) .
C29B C30 C29A C28A 82(4) .
C31B C30 C29A C28A -159.9(18) .
C31B C30 C29B C28B -94(3) .
C32B C30 C29A C28A 105(3) .
C32B C30 C29B C28B 166(3) .
